data_2228395
loop_
_publ_author_name
'Chen, Jing'
'Wang, Xiang-Cheng'
'Li, Chun-Xiang'

_publ_section_title
;
 Bis(\m-5-carboxybenzene-1,3-dicarboxylato)-\k^3^<i>O</i>^1^,<i>O</i>^1'^:<i>O</i>^3^;\k^3^<i>O</i>^3^:<i>O</i>^1^,<i>O</i>^1'^-bis[(2-phenyl-1,3,7,8-tetraazacyclopenta[<i>l</i>]phenanthrene-\k^2^<i>N</i>^7^,<i>N</i>^8^)lead(II)]
;
_journal_coeditor_code HY2360
_journal_issue 12
_journal_name_full 'Acta Crystallographica Section E'
_journal_page_first m1651
_journal_page_last m1652
_journal_paper_doi 10.1107/S1600536810045812
_journal_volume 66
_journal_year 2010
_chemical_formula_iupac '[Pb2 (C9 H4 O6)2 (C19 H12 N4)2]'
_chemical_formula_moiety 'C56 H32 N8 O12 Pb2'
_chemical_formula_sum 'C56 H32 N8 O12 Pb2'
_chemical_formula_weight 1423.28
_chemical_name_systematic
;
Bis(\m-5-carboxybenzene-1,3-dicarboxylato)-\k^3^<i>O</i>^1^,<i>O</i>^1'^:
<i>O</i>^3^;\k^3^<i>O</i>^3^:<i>O</i>^1^,<i>O</i>^1'^-bis[(2-phenyl-
1,3,7,8-tetraazacyclopenta[<i>l</i>]phenanthrene-
\k^2^<i>N</i>^7^,<i>N</i>^8^)lead(II)]
;
_space_group_IT_number 2
_symmetry_cell_setting triclinic
_symmetry_space_group_name_Hall '-P 1'
_symmetry_space_group_name_H-M 'P -1'
_atom_sites_solution_hydrogens geom
_atom_sites_solution_primary direct
_atom_sites_solution_secondary difmap
_audit_creation_method SHELXL-97
_cell_angle_alpha 73.820(4)
_cell_angle_beta 72.754(4)
_cell_angle_gamma 68.680(4)
_cell_formula_units_Z 1
_cell_length_a 9.2776(3)
_cell_length_b 11.4409(5)
_cell_length_c 12.2764(6)
_cell_measurement_reflns_used 6223
_cell_measurement_temperature 292(2)
_cell_measurement_theta_max 29.14
_cell_measurement_theta_min 4.32
_cell_volume 1137.73(9)
_computing_cell_refinement 'CrysAlis RED (Oxford Diffraction, 2006)'
_computing_data_collection 'CrysAlis CCD (Oxford Diffraction, 2006)'
_computing_data_reduction 'CrysAlis RED (Oxford Diffraction, 2006)'
_computing_molecular_graphics 'SHELXTL (Sheldrick, 2008) and DIAMOND (Brandenburg, 1999)'
_computing_publication_material 'SHELXTL (Sheldrick, 2008)'
_computing_structure_refinement 'SHELXTL (Sheldrick, 2008)'
_computing_structure_solution 'SHELXTL (Sheldrick, 2008)'
_diffrn_ambient_temperature 292(2)
_diffrn_measured_fraction_theta_full 0.991
_diffrn_measured_fraction_theta_max 0.991
_diffrn_measurement_device_type 'Oxford Diffraction Gemini R Ultra CCD'
_diffrn_measurement_method \w
_diffrn_radiation_monochromator graphite
_diffrn_radiation_source 'fine-focus sealed tube'
_diffrn_radiation_type MoK\a
_diffrn_radiation_wavelength 0.71073
_diffrn_reflns_av_R_equivalents 0.0208
_diffrn_reflns_av_sigmaI/netI 0.0337
_diffrn_reflns_limit_h_max 11
_diffrn_reflns_limit_h_min -11
_diffrn_reflns_limit_k_max 13
_diffrn_reflns_limit_k_min -12
_diffrn_reflns_limit_l_max 14
_diffrn_reflns_limit_l_min -14
_diffrn_reflns_number 5399
_diffrn_reflns_theta_full 25.02
_diffrn_reflns_theta_max 25.02
_diffrn_reflns_theta_min 4.33
_exptl_absorpt_coefficient_mu 7.472
_exptl_absorpt_correction_T_max 0.179
_exptl_absorpt_correction_T_min 0.122
_exptl_absorpt_correction_type multi-scan
_exptl_absorpt_process_details '(CrysAlis RED; Oxford Diffraction, 2006)'
_exptl_crystal_colour yellow
_exptl_crystal_density_diffrn 2.077
_exptl_crystal_density_method 'not measured'
_exptl_crystal_description block
_exptl_crystal_F_000 684
_exptl_crystal_size_max 0.30
_exptl_crystal_size_mid 0.26
_exptl_crystal_size_min 0.23
_refine_diff_density_max 0.824
_refine_diff_density_min -1.276
_refine_ls_extinction_method none
_refine_ls_goodness_of_fit_ref 0.998
_refine_ls_hydrogen_treatment constr
_refine_ls_matrix_type full
_refine_ls_number_parameters 352
_refine_ls_number_reflns 3979
_refine_ls_number_restraints 0
_refine_ls_restrained_S_all 0.998
_refine_ls_R_factor_all 0.0282
_refine_ls_R_factor_gt 0.0235
_refine_ls_shift/su_max 0.006
_refine_ls_shift/su_mean 0.001
_refine_ls_structure_factor_coef Fsqd
_refine_ls_weighting_details 'calc w=1/[\s^2^(Fo^2^)+(0.0349P)^2^] where P=(Fo^2^+2Fc^2^)/3'
_refine_ls_weighting_scheme calc
_refine_ls_wR_factor_gt 0.0537
_refine_ls_wR_factor_ref 0.0546
_reflns_number_gt 3547
_reflns_number_total 3979
_reflns_threshold_expression I>2\s(I)
_cod_data_source_file hy2360.cif
_cod_data_source_block I
_cod_original_cell_volume 1137.74(9)
_cod_database_code 2228395
_cod_database_fobs_code 2228395

loop_
_symmetry_equiv_pos_as_xyz
'x, y, z'
'-x, -y, -z'

loop_
_atom_site_type_symbol
_atom_site_label
_atom_site_fract_x
_atom_site_fract_y
_atom_site_fract_z
_atom_site_U_iso_or_equiv
_atom_site_adp_type
_atom_site_calc_flag
_atom_site_refinement_flags
_atom_site_occupancy
_atom_site_disorder_assembly
_atom_site_disorder_group
C C1 0.7189(5) 0.2900(4) 0.0863(4) 0.0311(11) Uani d . 1 . .
H H1 0.6208 0.3528 0.0892 0.037 Uiso calc R 1 . .
C C2 0.8282(6) 0.2868(5) -0.0199(4) 0.0340(11) Uani d . 1 . .
H H2 0.8024 0.3455 -0.0862 0.041 Uiso calc R 1 . .
C C3 0.9727(5) 0.1970(4) -0.0252(4) 0.0284(10) Uani d . 1 . .
H H3 1.0473 0.1940 -0.0952 0.034 Uiso calc R 1 . .
C C4 1.0091(5) 0.1086(4) 0.0756(4) 0.0230(9) Uani d . 1 . .
C C5 1.1546(5) 0.0094(4) 0.0827(4) 0.0235(9) Uani d . 1 . .
C C6 1.1849(5) -0.0717(4) 0.1856(4) 0.0219(9) Uani d . 1 . .
C C7 1.0700(4) -0.0637(4) 0.2914(3) 0.0183(8) Uani d . 1 . .
C C8 1.0944(5) -0.1447(4) 0.3980(4) 0.0236(9) Uani d . 1 . .
H H8 1.1921 -0.2058 0.4036 0.028 Uiso calc R 1 . .
C C9 0.9727(5) -0.1323(4) 0.4929(4) 0.0257(10) Uani d . 1 . .
H H9 0.9871 -0.1848 0.5643 0.031 Uiso calc R 1 . .
C C10 0.8272(5) -0.0415(4) 0.4835(4) 0.0239(9) Uani d . 1 . .
H H10 0.7448 -0.0361 0.5491 0.029 Uiso calc R 1 . .
C C11 0.9200(5) 0.0296(4) 0.2884(3) 0.0188(8) Uani d . 1 . .
C C12 0.8917(5) 0.1180(4) 0.1795(3) 0.0207(9) Uani d . 1 . .
C C13 1.3926(5) -0.1295(4) 0.0540(4) 0.0251(9) Uani d . 1 . .
C C14 1.5482(5) -0.2019(4) -0.0049(4) 0.0248(9) Uani d . 1 . .
C C19 1.6161(5) -0.1588(5) -0.1198(4) 0.0335(11) Uani d . 1 . .
H H19 1.5631 -0.0815 -0.1614 0.040 Uiso calc R 1 . .
C C18 1.7622(6) -0.2314(5) -0.1714(4) 0.0407(13) Uani d . 1 . .
H H18 1.8074 -0.2031 -0.2483 0.049 Uiso calc R 1 . .
C C17 1.8423(6) -0.3458(6) -0.1105(5) 0.0493(15) Uani d . 1 . .
H H17 1.9410 -0.3941 -0.1462 0.059 Uiso calc R 1 . .
C C26 0.2977(4) 0.2718(4) 0.6601(3) 0.0183(8) Uani d . 1 . .
C C24 0.1360(5) 0.3197(4) 0.6642(3) 0.0219(9) Uani d . 1 . .
H H24 0.0784 0.2638 0.6764 0.026 Uiso calc R 1 . .
C C23 0.0600(5) 0.4498(4) 0.6502(4) 0.0206(9) Uani d . 1 . .
C C22 0.1453(5) 0.5317(4) 0.6363(4) 0.0223(9) Uani d . 1 . .
H H22 0.0948 0.6194 0.6255 0.027 Uiso calc R 1 . .
C C21 0.3059(4) 0.4849(4) 0.6381(4) 0.0203(9) Uani d . 1 . .
C C25 0.3821(4) 0.3546(4) 0.6483(3) 0.0191(9) Uani d . 1 . .
H H25 0.4901 0.3226 0.6472 0.023 Uiso calc R 1 . .
C C27 0.3789(5) 0.1300(4) 0.6694(4) 0.0204(9) Uani d . 1 . .
C C28 -0.1124(5) 0.5072(4) 0.6481(4) 0.0230(9) Uani d . 1 . .
C C20 0.3893(5) 0.5775(4) 0.6332(4) 0.0224(9) Uani d . 1 . .
C C16 1.7755(6) -0.3883(6) 0.0038(5) 0.0504(15) Uani d . 1 . .
H H16 1.8298 -0.4651 0.0452 0.060 Uiso calc R 1 . .
C C15 1.6285(6) -0.3171(5) 0.0564(4) 0.0380(12) Uani d . 1 . .
H H15 1.5834 -0.3462 0.1330 0.046 Uiso calc R 1 . .
N N1 0.7482(4) 0.2074(3) 0.1833(3) 0.0232(8) Uani d . 1 . .
N N2 0.8010(4) 0.0378(3) 0.3847(3) 0.0191(7) Uani d . 1 . .
N N4 1.2883(4) -0.0273(3) -0.0012(3) 0.0244(8) Uani d . 1 . .
H H4 1.3037 0.0068 -0.0739 0.029 Uiso calc R 1 . .
N N3 1.3343(4) -0.1584(4) 0.1674(3) 0.0259(8) Uani d . 1 . .
O O3 0.4905(4) 0.0925(3) 0.5863(3) 0.0346(8) Uani d . 1 . .
O O2 0.3312(4) 0.0561(3) 0.7562(3) 0.0312(7) Uani d . 1 . .
O O1 0.3317(3) 0.6937(3) 0.5876(3) 0.0281(7) Uani d . 1 . .
O O6 0.5074(3) 0.5389(3) 0.6780(3) 0.0380(8) Uani d . 1 . .
O O5 -0.1757(3) 0.6197(3) 0.6241(3) 0.0371(8) Uani d . 1 . .
O O4 -0.1880(3) 0.4204(3) 0.6780(3) 0.0395(8) Uani d . 1 . .
H H4A -0.2815 0.4561 0.6755 0.059 Uiso calc R 1 . .
Pb Pb 0.537207(17) 0.188377(15) 0.371460(14) 0.02330(7) Uani d . 1 . .

loop_
_atom_site_aniso_label
_atom_site_aniso_U_11
_atom_site_aniso_U_22
_atom_site_aniso_U_33
_atom_site_aniso_U_12
_atom_site_aniso_U_13
_atom_site_aniso_U_23
C1 0.032(2) 0.023(2) 0.035(3) -0.0044(19) -0.012(2) 0.000(2)
C2 0.042(3) 0.029(3) 0.024(2) -0.007(2) -0.014(2) 0.007(2)
C3 0.036(2) 0.028(2) 0.017(2) -0.011(2) -0.0024(19) 0.000(2)
C4 0.026(2) 0.023(2) 0.020(2) -0.0090(18) -0.0063(18) -0.0022(18)
C5 0.024(2) 0.024(2) 0.023(2) -0.0074(18) -0.0021(18) -0.0083(19)
C6 0.022(2) 0.024(2) 0.021(2) -0.0061(18) -0.0059(18) -0.0061(19)
C7 0.020(2) 0.021(2) 0.016(2) -0.0078(16) -0.0030(17) -0.0051(17)
C8 0.026(2) 0.018(2) 0.022(2) -0.0015(17) -0.0045(18) -0.0030(18)
C9 0.031(2) 0.024(2) 0.015(2) -0.0024(19) -0.0059(19) -0.0004(18)
C10 0.027(2) 0.024(2) 0.016(2) -0.0069(18) -0.0001(18) -0.0027(19)
C11 0.022(2) 0.020(2) 0.017(2) -0.0097(17) -0.0022(17) -0.0051(17)
C12 0.028(2) 0.019(2) 0.016(2) -0.0071(17) -0.0076(18) -0.0024(17)
C13 0.022(2) 0.029(2) 0.022(2) -0.0086(18) -0.0009(18) -0.007(2)
C14 0.023(2) 0.032(3) 0.021(2) -0.0108(19) 0.0004(18) -0.010(2)
C19 0.030(2) 0.039(3) 0.027(2) -0.006(2) -0.002(2) -0.009(2)
C18 0.031(3) 0.059(4) 0.026(3) -0.010(2) 0.003(2) -0.013(3)
C17 0.033(3) 0.056(4) 0.050(4) 0.003(3) -0.003(3) -0.027(3)
C26 0.020(2) 0.020(2) 0.013(2) -0.0057(16) -0.0014(16) -0.0024(17)
C24 0.023(2) 0.023(2) 0.022(2) -0.0109(18) -0.0027(18) -0.0046(18)
C23 0.019(2) 0.022(2) 0.022(2) -0.0048(17) -0.0064(17) -0.0042(18)
C22 0.022(2) 0.017(2) 0.024(2) -0.0020(17) -0.0048(18) -0.0033(18)
C21 0.018(2) 0.018(2) 0.023(2) -0.0045(16) -0.0051(17) -0.0022(18)
C25 0.0150(19) 0.018(2) 0.020(2) -0.0027(16) -0.0007(16) -0.0034(17)
C27 0.020(2) 0.019(2) 0.025(2) -0.0054(17) -0.0094(19) -0.0044(19)
C28 0.017(2) 0.026(2) 0.024(2) -0.0057(18) -0.0034(18) -0.0049(19)
C20 0.017(2) 0.024(2) 0.025(2) -0.0067(17) 0.0019(18) -0.0089(19)
C16 0.044(3) 0.046(3) 0.047(3) 0.006(3) -0.010(3) -0.014(3)
C15 0.039(3) 0.036(3) 0.027(3) 0.003(2) -0.007(2) -0.008(2)
N1 0.0248(18) 0.0207(19) 0.0231(19) -0.0057(15) -0.0088(15) -0.0008(16)
N2 0.0187(16) 0.0216(18) 0.0160(18) -0.0080(14) -0.0015(14) -0.0024(15)
N4 0.0246(18) 0.027(2) 0.0182(19) -0.0072(15) 0.0006(15) -0.0051(16)
N3 0.0224(18) 0.030(2) 0.021(2) -0.0047(16) -0.0026(15) -0.0052(17)
O3 0.0308(17) 0.0241(17) 0.0301(18) 0.0034(14) 0.0087(14) -0.0088(15)
O2 0.0413(18) 0.0236(17) 0.0254(17) -0.0120(14) -0.0078(14) 0.0033(14)
O1 0.0315(16) 0.0210(16) 0.0350(18) -0.0103(13) -0.0128(14) -0.0013(14)
O6 0.0233(16) 0.0293(18) 0.067(2) -0.0096(14) -0.0204(17) -0.0045(17)
O5 0.0235(16) 0.0238(18) 0.060(2) -0.0008(13) -0.0140(16) -0.0062(16)
O4 0.0156(14) 0.0305(18) 0.071(2) -0.0068(13) -0.0128(16) -0.0040(17)
Pb 0.01918(9) 0.02098(10) 0.02834(11) -0.00717(6) -0.00471(7) -0.00173(7)

loop_
_atom_type_symbol
_atom_type_description
_atom_type_scat_dispersion_real
_atom_type_scat_dispersion_imag
_atom_type_scat_source
C C 0.0033 0.0016 'International Tables Vol C Tables 4.2.6.8 and 6.1.1.4'
N N 0.0061 0.0033 'International Tables Vol C Tables 4.2.6.8 and 6.1.1.4'
O O 0.0106 0.0060 'International Tables Vol C Tables 4.2.6.8 and 6.1.1.4'
Pb Pb -3.3944 10.1111 'International Tables Vol C Tables 4.2.6.8 and 6.1.1.4'
H H 0.0000 0.0000 'International Tables Vol C Tables 4.2.6.8 and 6.1.1.4'

loop_
_geom_angle_atom_site_label_1
_geom_angle_atom_site_label_2
_geom_angle_atom_site_label_3
_geom_angle_site_symmetry_1
_geom_angle_site_symmetry_3
_geom_angle
_geom_angle_publ_flag
N1 C1 C2 . . 123.1(4) ?
N1 C1 H1 . . 118.5 ?
C2 C1 H1 . . 118.5 ?
C3 C2 C1 . . 119.1(4) ?
C3 C2 H2 . . 120.4 ?
C1 C2 H2 . . 120.4 ?
C2 C3 C4 . . 119.6(4) ?
C2 C3 H3 . . 120.2 ?
C4 C3 H3 . . 120.2 ?
C3 C4 C12 . . 117.7(4) ?
C3 C4 C5 . . 125.7(4) ?
C12 C4 C5 . . 116.5(4) ?
N4 C5 C6 . . 106.2(3) ?
N4 C5 C4 . . 131.0(4) ?
C6 C5 C4 . . 122.8(4) ?
N3 C6 C5 . . 110.6(4) ?
N3 C6 C7 . . 127.5(4) ?
C5 C6 C7 . . 121.8(4) ?
C8 C7 C11 . . 118.2(4) ?
C8 C7 C6 . . 124.0(4) ?
C11 C7 C6 . . 117.8(3) ?
C9 C8 C7 . . 118.9(4) ?
C9 C8 H8 . . 120.6 ?
C7 C8 H8 . . 120.6 ?
C8 C9 C10 . . 120.1(4) ?
C8 C9 H9 . . 119.9 ?
C10 C9 H9 . . 119.9 ?
N2 C10 C9 . . 122.6(4) ?
N2 C10 H10 . . 118.7 ?
C9 C10 H10 . . 118.7 ?
N2 C11 C7 . . 121.1(3) ?
N2 C11 C12 . . 119.2(3) ?
C7 C11 C12 . . 119.7(4) ?
N1 C12 C4 . . 122.0(4) ?
N1 C12 C11 . . 116.8(4) ?
C4 C12 C11 . . 121.2(3) ?
N3 C13 N4 . . 112.4(4) ?
N3 C13 C14 . . 123.3(4) ?
N4 C13 C14 . . 124.3(4) ?
C15 C14 C19 . . 119.8(4) ?
C15 C14 C13 . . 118.3(4) ?
C19 C14 C13 . . 121.9(4) ?
C18 C19 C14 . . 119.5(5) ?
C18 C19 H19 . . 120.3 ?
C14 C19 H19 . . 120.3 ?
C19 C18 C17 . . 120.8(5) ?
C19 C18 H18 . . 119.6 ?
C17 C18 H18 . . 119.6 ?
C18 C17 C16 . . 119.8(5) ?
C18 C17 H17 . . 120.1 ?
C16 C17 H17 . . 120.1 ?
C25 C26 C24 . . 119.8(4) ?
C25 C26 C27 . . 121.0(3) ?
C24 C26 C27 . . 119.3(4) ?
C23 C24 C26 . . 120.5(4) ?
C23 C24 H24 . . 119.8 ?
C26 C24 H24 . . 119.8 ?
C22 C23 C24 . . 119.3(4) ?
C22 C23 C28 . . 117.9(4) ?
C24 C23 C28 . . 122.8(4) ?
C23 C22 C21 . . 121.0(4) ?
C23 C22 H22 . . 119.5 ?
C21 C22 H22 . . 119.5 ?
C25 C21 C22 . . 119.2(4) ?
C25 C21 C20 . . 122.2(3) ?
C22 C21 C20 . . 118.6(4) ?
C21 C25 C26 . . 120.1(3) ?
C21 C25 H25 . . 119.9 ?
C26 C25 H25 . . 119.9 ?
O2 C27 O3 . . 123.3(4) ?
O2 C27 C26 . . 118.9(4) ?
O3 C27 C26 . . 117.7(4) ?
O5 C28 O4 . . 123.7(4) ?
O5 C28 C23 . . 123.3(4) ?
O4 C28 C23 . . 113.0(4) ?
O6 C20 O1 . . 122.8(4) ?
O6 C20 C21 . . 119.3(4) ?
O1 C20 C21 . . 117.8(3) ?
C17 C16 C15 . . 120.1(5) ?
C17 C16 H16 . . 120.0 ?
C15 C16 H16 . . 120.0 ?
C16 C15 C14 . . 120.0(5) ?
C16 C15 H15 . . 120.0 ?
C14 C15 H15 . . 120.0 ?
C1 N1 C12 . . 118.4(4) ?
C1 N1 Pb . . 123.8(3) ?
C12 N1 Pb . . 117.3(3) ?
C10 N2 C11 . . 119.1(3) ?
C10 N2 Pb . . 120.9(3) ?
C11 N2 Pb . . 119.9(2) ?
C5 N4 C13 . . 106.3(3) ?
C5 N4 H4 . . 126.9 ?
C13 N4 H4 . . 126.9 ?
C13 N3 C6 . . 104.5(3) ?
C27 O3 Pb . . 130.6(3) ?
C20 O1 Pb . 2_666 107.3(2) ?
C28 O4 H4A . . 109.5 ?
O1 Pb N2 2_666 . 75.71(10) ?
O1 Pb O3 2_666 . 86.66(11) ?
N2 Pb O3 . . 79.48(10) ?
O1 Pb N1 2_666 . 78.54(11) ?
N2 Pb N1 . . 66.07(10) ?
O3 Pb N1 . . 144.85(10) ?
O6 Pb N1 2_666 . 79.58(10) ?
O6 Pb N2 2_666 . 119.29(10) ?
O6 Pb O1 2_666 2_666 48.50(10) ?
O6 Pb O3 2_666 . 113.57(10) ?

loop_
_geom_bond_atom_site_label_1
_geom_bond_atom_site_label_2
_geom_bond_site_symmetry_2
_geom_bond_distance
_geom_bond_publ_flag
C1 N1 . 1.328(6) ?
C1 C2 . 1.394(7) ?
C1 H1 . 0.9300 ?
C2 C3 . 1.357(6) ?
C2 H2 . 0.9300 ?
C3 C4 . 1.403(6) ?
C3 H3 . 0.9300 ?
C4 C12 . 1.412(6) ?
C4 C5 . 1.421(6) ?
C5 N4 . 1.371(5) ?
C5 C6 . 1.380(6) ?
C6 N3 . 1.377(5) ?
C6 C7 . 1.416(6) ?
C7 C8 . 1.404(6) ?
C7 C11 . 1.416(5) ?
C8 C9 . 1.359(6) ?
C8 H8 . 0.9300 ?
C9 C10 . 1.386(6) ?
C9 H9 . 0.9300 ?
C10 N2 . 1.324(5) ?
C10 H10 . 0.9300 ?
C11 N2 . 1.356(5) ?
C11 C12 . 1.463(6) ?
C12 N1 . 1.350(5) ?
C13 N3 . 1.330(6) ?
C13 N4 . 1.374(5) ?
C13 C14 . 1.462(6) ?
C14 C15 . 1.387(6) ?
C14 C19 . 1.394(6) ?
C19 C18 . 1.376(6) ?
C19 H19 . 0.9300 ?
C18 C17 . 1.379(8) ?
C18 H18 . 0.9300 ?
C17 C16 . 1.383(8) ?
C17 H17 . 0.9300 ?
C26 C25 . 1.388(6) ?
C26 C24 . 1.388(5) ?
C26 C27 . 1.508(5) ?
C24 C23 . 1.382(6) ?
C24 H24 . 0.9300 ?
C23 C22 . 1.379(6) ?
C23 C28 . 1.497(5) ?
C22 C21 . 1.393(5) ?
C22 H22 . 0.9300 ?
C21 C25 . 1.386(5) ?
C21 C20 . 1.502(6) ?
C25 H25 . 0.9300 ?
C27 O2 . 1.239(5) ?
C27 O3 . 1.262(5) ?
C28 O5 . 1.196(5) ?
C28 O4 . 1.327(5) ?
C20 O6 . 1.253(5) ?
C20 O1 . 1.269(5) ?
C16 C15 . 1.380(7) ?
C16 H16 . 0.9300 ?
C15 H15 . 0.9300 ?
Pb N1 . 2.561(4) y
Pb N2 . 2.449(3) y
Pb O1 2_666 2.342(3) y
Pb O3 . 2.530(3) y
Pb O6 2_666 2.903(3) y
O4 H4A . 0.8200 ?
N4 H4 . 0.8600 ?

loop_
_geom_hbond_atom_site_label_D
_geom_hbond_atom_site_label_H
_geom_hbond_atom_site_label_A
_geom_hbond_site_symmetry_A
_geom_hbond_distance_DH
_geom_hbond_distance_HA
_geom_hbond_distance_DA
_geom_hbond_angle_DHA
N4 H4 O2 1_654 0.86 1.97 2.815(5) 169
O4 H4A O6 1_455 0.82 1.83 2.653(4) 177
